data_7042495
loop_
_publ_author_name
'Yang, Jin'

_publ_section_title
;
 Synthesis of (NHC)Pd(salicylaldimine)Cl complexes through
 template-directed ortho-aromatic metaloxylation of NHC-palladacycles
 derived from arylimines.
;
_journal_issue 15
_journal_name_full 'Dalton transactions (Cambridge, England : 2003)'
_journal_page_first 5003
_journal_page_last 5007
_journal_paper_doi 10.1039/c7dt00007c
_journal_volume 46
_journal_year 2017
_chemical_formula_moiety 'C40 H46 Cl N3 O Pd'
_chemical_formula_sum 'C40 H46 Cl N3 O Pd'
_chemical_formula_weight 726.65
_chemical_name_systematic
; 
 ? 
;
_space_group_IT_number 61
_symmetry_cell_setting orthorhombic
_symmetry_space_group_name_Hall '-P 2ac 2ab'
_symmetry_space_group_name_H-M 'P b c a'
_atom_sites_solution_hydrogens geom
_atom_sites_solution_primary direct
_atom_sites_solution_secondary difmap
_audit_creation_method SHELXL-97
_audit_update_record
;
2016-12-30 deposited with the CCDC.
2017-03-15 downloaded from the CCDC.
;
_cell_angle_alpha 90.00
_cell_angle_beta 90.00
_cell_angle_gamma 90.00
_cell_formula_units_Z 8
_cell_length_a 18.812(2)
_cell_length_b 20.016(3)
_cell_length_c 20.045(3)
_cell_measurement_reflns_used 9979
_cell_measurement_temperature 296(2)
_cell_measurement_theta_max 27.7510
_cell_measurement_theta_min 2.2746
_cell_volume 7547.8(18)
_computing_cell_refinement 'Bruker SMART'
_computing_data_collection 'Bruker SMART APEX II'
_computing_data_reduction 'Bruker SAINT'
_computing_molecular_graphics 'Bruker SHELXTL'
_computing_publication_material 'Bruker SHELXTL'
_computing_structure_refinement 'SHELXL-97 (Sheldrick, 2008)'
_computing_structure_solution 'SHELXS-97 (Sheldrick, 2008)'
_diffrn_ambient_temperature 296(2)
_diffrn_measured_fraction_theta_full 0.999
_diffrn_measured_fraction_theta_max 0.999
_diffrn_measurement_device_type 'Bruker APEX II area detector'
_diffrn_measurement_method '\w scans'
_diffrn_radiation_monochromator graphite
_diffrn_radiation_source 'fine-focus sealed tube'
_diffrn_radiation_type MoK\a
_diffrn_radiation_wavelength 0.71073
_diffrn_reflns_av_R_equivalents 0.0639
_diffrn_reflns_av_unetI/netI 0.0521
_diffrn_reflns_limit_h_max 18
_diffrn_reflns_limit_h_min -22
_diffrn_reflns_limit_k_max 23
_diffrn_reflns_limit_k_min -23
_diffrn_reflns_limit_l_max 23
_diffrn_reflns_limit_l_min -22
_diffrn_reflns_number 36800
_diffrn_reflns_theta_full 25.00
_diffrn_reflns_theta_max 25.00
_diffrn_reflns_theta_min 1.80
_exptl_absorpt_coefficient_mu 0.595
_exptl_absorpt_correction_T_max 0.9266
_exptl_absorpt_correction_T_min 0.8851
_exptl_absorpt_correction_type multi-scan
_exptl_absorpt_process_details SADABS
_exptl_crystal_colour yellow
_exptl_crystal_density_diffrn 1.279
_exptl_crystal_density_method 'not measured'
_exptl_crystal_description block
_exptl_crystal_F_000 3024
_exptl_crystal_size_max 0.21
_exptl_crystal_size_mid 0.17
_exptl_crystal_size_min 0.13
_refine_diff_density_max 0.555
_refine_diff_density_min -0.589
_refine_diff_density_rms 0.058
_refine_ls_extinction_method none
_refine_ls_goodness_of_fit_ref 1.032
_refine_ls_hydrogen_treatment constr
_refine_ls_matrix_type full
_refine_ls_number_parameters 425
_refine_ls_number_reflns 6642
_refine_ls_number_restraints 0
_refine_ls_restrained_S_all 1.032
_refine_ls_R_factor_all 0.0501
_refine_ls_R_factor_gt 0.0339
_refine_ls_shift/su_max 0.002
_refine_ls_shift/su_mean 0.000
_refine_ls_structure_factor_coef Fsqd
_refine_ls_weighting_details 'calc w=1/[\s^2^(Fo^2^)+(0.0314P)^2^+6.4936P] where P=(Fo^2^+2Fc^2^)/3'
_refine_ls_weighting_scheme calc
_refine_ls_wR_factor_gt 0.0829
_refine_ls_wR_factor_ref 0.0975
_reflns_number_gt 5133
_reflns_number_total 6642
_reflns_threshold_expression >2sigma(I)
_cod_data_source_file c7dt00007c2.cif
_cod_data_source_block 2b
_cod_depositor_comments
;
The following automatic conversions were performed:

'_symmetry_cell_setting' value 'Orthorhombic' changed to
'orthorhombic' according to
/home/data/users/saulius/crontab/automatic-downloads/rss-feeds/RSC/lib/dictionaries/cif_core.dic
dictionary named 'cif_core.dic' version 2.4.2 from 2011-04-26.

'_exptl_absorpt_correction_type' value 'Multi-scan' changed to
'multi-scan' according to
/home/data/users/saulius/crontab/automatic-downloads/rss-feeds/RSC/lib/dictionaries/cif_core.dic
dictionary named 'cif_core.dic' version 2.4.2 from 2011-04-26.

Automatic conversion script
Id: cif_fix_values 4973 2017-02-22 13:04:09Z antanas 

 Adding full bibliography for 7042488--7042495.cif.
;
_cod_original_cell_volume 7547.5(17)
_cod_database_code 7042495

loop_
_symmetry_equiv_pos_as_xyz
'x, y, z'
'-x+1/2, -y, z+1/2'
'-x, y+1/2, -z+1/2'
'x+1/2, -y+1/2, -z'
'-x, -y, -z'
'x-1/2, y, -z-1/2'
'x, -y-1/2, z-1/2'
'-x-1/2, y-1/2, z'

loop_
_atom_site_label
_atom_site_type_symbol
_atom_site_fract_x
_atom_site_fract_y
_atom_site_fract_z
_atom_site_U_iso_or_equiv
_atom_site_adp_type
_atom_site_occupancy
_atom_site_symmetry_multiplicity
_atom_site_calc_flag
_atom_site_refinement_flags
Pd1 Pd 0.771324(11) 0.573781(11) 0.844784(11) 0.03495(9) Uani 1 1 d .
Cl1 Cl 0.80109(5) 0.68087(5) 0.86566(6) 0.0775(3) Uani 1 1 d .
O1 O 0.75204(11) 0.47650(10) 0.83235(11) 0.0491(5) Uani 1 1 d .
N1 N 0.91588(12) 0.53816(13) 0.79259(12) 0.0434(6) Uani 1 1 d .
N2 N 0.91477(12) 0.53705(14) 0.89933(12) 0.0461(6) Uani 1 1 d .
N3 N 0.66482(12) 0.59624(11) 0.84185(11) 0.0351(5) Uani 1 1 d .
C1 C 0.87335(14) 0.54961(15) 0.84593(14) 0.0367(6) Uani 1 1 d .
C2 C 0.98240(16) 0.51691(19) 0.81345(17) 0.0574(9) Uani 1 1 d .
H2 H 1.0204 0.5052 0.7861 0.069 Uiso 1 1 calc R
C3 C 0.98173(16) 0.51634(19) 0.87977(17) 0.0604(10) Uani 1 1 d .
H3 H 1.0191 0.5043 0.9077 0.072 Uiso 1 1 calc R
C4 C 0.89691(15) 0.54770(16) 0.72355(15) 0.0424(7) Uani 1 1 d .
C5 C 0.87258(16) 0.49327(17) 0.68739(16) 0.0487(8) Uani 1 1 d .
C6 C 0.85728(18) 0.5030(2) 0.62055(18) 0.0620(9) Uani 1 1 d .
H6 H 0.8404 0.4672 0.5957 0.074 Uiso 1 1 calc R
C7 C 0.8660(2) 0.5632(3) 0.58980(18) 0.0707(11) Uani 1 1 d .
C8 C 0.8910(2) 0.6165(2) 0.6272(2) 0.0695(11) Uani 1 1 d .
H8 H 0.8972 0.6578 0.6066 0.083 Uiso 1 1 calc R
C9 C 0.90730(17) 0.61004(18) 0.69487(17) 0.0536(8) Uani 1 1 d .
C10 C 0.8656(2) 0.42577(17) 0.7187(2) 0.0647(10) Uani 1 1 d .
H10A H 0.9109 0.4118 0.7357 0.097 Uiso 1 1 calc R
H10B H 0.8494 0.3943 0.6859 0.097 Uiso 1 1 calc R
H10C H 0.8318 0.4279 0.7546 0.097 Uiso 1 1 calc R
C11 C 0.9347(2) 0.66884(19) 0.7340(2) 0.0789(12) Uani 1 1 d .
H11A H 0.8984 0.6843 0.7639 0.118 Uiso 1 1 calc R
H11B H 0.9474 0.7041 0.7038 0.118 Uiso 1 1 calc R
H11C H 0.9758 0.6556 0.7591 0.118 Uiso 1 1 calc R
C12 C 0.8511(3) 0.5727(3) 0.5160(2) 0.123(2) Uani 1 1 d .
H12A H 0.8332 0.6170 0.5085 0.184 Uiso 1 1 calc R
H12B H 0.8164 0.5406 0.5018 0.184 Uiso 1 1 calc R
H12C H 0.8942 0.5665 0.4912 0.184 Uiso 1 1 calc R
C13 C 0.89328(16) 0.54630(18) 0.96781(15) 0.0497(8) Uani 1 1 d .
C14 C 0.85785(17) 0.4948(2) 1.00003(17) 0.0571(9) Uani 1 1 d .
C15 C 0.83687(19) 0.5061(3) 1.06545(19) 0.0766(13) Uani 1 1 d .
H15 H 0.8124 0.4727 1.0880 0.092 Uiso 1 1 calc R
C16 C 0.8510(2) 0.5647(3) 1.0978(2) 0.0849(15) Uani 1 1 d .
C17 C 0.8882(2) 0.6137(3) 1.0645(2) 0.0852(14) Uani 1 1 d .
H17 H 0.8989 0.6532 1.0868 0.102 Uiso 1 1 calc R
C18 C 0.9105(2) 0.6062(2) 0.99887(18) 0.0670(10) Uani 1 1 d .
C19 C 0.8456(2) 0.4286(2) 0.9664(2) 0.0774(12) Uani 1 1 d .
H19A H 0.8140 0.4346 0.9293 0.116 Uiso 1 1 calc R
H19B H 0.8250 0.3979 0.9976 0.116 Uiso 1 1 calc R
H19C H 0.8902 0.4112 0.9508 0.116 Uiso 1 1 calc R
C20 C 0.9514(3) 0.6601(2) 0.9639(2) 0.0989(15) Uani 1 1 d .
H20A H 0.9519 0.6996 0.9909 0.148 Uiso 1 1 calc R
H20B H 0.9293 0.6697 0.9218 0.148 Uiso 1 1 calc R
H20C H 0.9993 0.6453 0.9565 0.148 Uiso 1 1 calc R
C21 C 0.8285(3) 0.5760(4) 1.1697(2) 0.136(3) Uani 1 1 d .
H21A H 0.7931 0.6105 1.1713 0.204 Uiso 1 1 calc R
H21B H 0.8691 0.5893 1.1955 0.204 Uiso 1 1 calc R
H21C H 0.8092 0.5354 1.1876 0.204 Uiso 1 1 calc R
C22 C 0.69001(15) 0.44715(14) 0.83698(13) 0.0375(6) Uani 1 1 d .
C23 C 0.68935(18) 0.37645(15) 0.83719(16) 0.0486(8) Uani 1 1 d .
H23 H 0.7321 0.3532 0.8351 0.058 Uiso 1 1 calc R
C24 C 0.6270(2) 0.34181(17) 0.84047(17) 0.0580(9) Uani 1 1 d .
H24 H 0.6282 0.2954 0.8404 0.070 Uiso 1 1 calc R
C25 C 0.56195(19) 0.37415(17) 0.84391(18) 0.0584(9) Uani 1 1 d .
H25 H 0.5199 0.3499 0.8459 0.070 Uiso 1 1 calc R
C26 C 0.56091(17) 0.44215(16) 0.84436(16) 0.0479(8) Uani 1 1 d .
H26 H 0.5174 0.4641 0.8469 0.058 Uiso 1 1 calc R
C27 C 0.62394(14) 0.48019(13) 0.84106(13) 0.0345(6) Uani 1 1 d .
C28 C 0.61595(15) 0.55111(14) 0.84084(13) 0.0360(6) Uani 1 1 d .
H28 H 0.5694 0.5668 0.8399 0.043 Uiso 1 1 calc R
C29 C 0.63929(15) 0.66455(13) 0.84265(15) 0.0399(7) Uani 1 1 d .
C30 C 0.63913(18) 0.70042(15) 0.78331(17) 0.0523(8) Uani 1 1 d .
C31 C 0.6096(2) 0.76404(17) 0.7852(2) 0.0697(11) Uani 1 1 d .
H31 H 0.6073 0.7890 0.7462 0.084 Uiso 1 1 calc R
C32 C 0.5838(3) 0.79076(19) 0.8433(2) 0.0784(13) Uani 1 1 d .
H32 H 0.5628 0.8328 0.8432 0.094 Uiso 1 1 calc R
C33 C 0.5889(2) 0.75563(18) 0.9014(2) 0.0747(12) Uani 1 1 d .
H33 H 0.5732 0.7751 0.9409 0.090 Uiso 1 1 calc R
C34 C 0.61702(18) 0.69145(16) 0.90302(17) 0.0519(8) Uani 1 1 d .
C35 C 0.6708(3) 0.67379(19) 0.7189(2) 0.0772(12) Uani 1 1 d .
H35 H 0.6920 0.6300 0.7281 0.093 Uiso 1 1 calc R
C36 C 0.7291(2) 0.7200(3) 0.6927(3) 0.1116(19) Uani 1 1 d .
H36A H 0.7082 0.7613 0.6781 0.167 Uiso 1 1 calc R
H36B H 0.7529 0.6990 0.6559 0.167 Uiso 1 1 calc R
H36C H 0.7627 0.7288 0.7276 0.167 Uiso 1 1 calc R
C37 C 0.6149(3) 0.6651(3) 0.6653(3) 0.123(2) Uani 1 1 d .
H37A H 0.5812 0.6318 0.6792 0.184 Uiso 1 1 calc R
H37B H 0.6373 0.6511 0.6246 0.184 Uiso 1 1 calc R
H37C H 0.5908 0.7067 0.6582 0.184 Uiso 1 1 calc R
C38 C 0.6247(2) 0.65424(19) 0.96840(18) 0.0654(10) Uani 1 1 d .
H38 H 0.6506 0.6128 0.9590 0.078 Uiso 1 1 calc R
C39 C 0.6687(4) 0.6938(3) 1.0178(3) 0.143(3) Uani 1 1 d .
H39A H 0.7108 0.7102 0.9962 0.215 Uiso 1 1 calc R
H39B H 0.6820 0.6655 1.0544 0.215 Uiso 1 1 calc R
H39C H 0.6413 0.7308 1.0342 0.215 Uiso 1 1 calc R
C40 C 0.5537(3) 0.6347(3) 0.9973(3) 0.126(2) Uani 1 1 d .
H40A H 0.5276 0.6742 1.0090 0.189 Uiso 1 1 calc R
H40B H 0.5609 0.6080 1.0365 0.189 Uiso 1 1 calc R
H40C H 0.5273 0.6095 0.9649 0.189 Uiso 1 1 calc R

loop_
_atom_site_aniso_label
_atom_site_aniso_U_11
_atom_site_aniso_U_22
_atom_site_aniso_U_33
_atom_site_aniso_U_23
_atom_site_aniso_U_13
_atom_site_aniso_U_12
Pd1 0.03493(14) 0.03711(14) 0.03280(14) -0.00125(9) -0.00002(9) -0.00084(9)
Cl1 0.0648(6) 0.0498(5) 0.1179(9) -0.0094(5) -0.0056(6) -0.0138(5)
O1 0.0394(11) 0.0412(12) 0.0666(15) -0.0046(11) 0.0007(10) 0.0085(9)
N1 0.0360(13) 0.0606(16) 0.0336(14) 0.0006(12) 0.0012(10) 0.0025(11)
N2 0.0360(13) 0.0701(18) 0.0321(14) -0.0009(13) -0.0022(11) 0.0010(12)
N3 0.0378(12) 0.0344(12) 0.0330(13) 0.0008(10) -0.0001(10) 0.0035(10)
C1 0.0357(14) 0.0415(16) 0.0328(15) -0.0002(13) -0.0004(12) -0.0040(12)
C2 0.0352(16) 0.093(3) 0.044(2) 0.0021(18) 0.0019(14) 0.0097(16)
C3 0.0364(17) 0.100(3) 0.045(2) 0.0005(19) -0.0045(14) 0.0097(17)
C4 0.0363(15) 0.0599(19) 0.0310(16) 0.0028(15) 0.0020(12) 0.0039(14)
C5 0.0420(16) 0.063(2) 0.0410(18) -0.0052(16) 0.0036(14) 0.0061(15)
C6 0.055(2) 0.090(3) 0.041(2) -0.008(2) -0.0012(16) 0.0003(19)
C7 0.058(2) 0.118(4) 0.035(2) 0.008(2) -0.0006(17) 0.006(2)
C8 0.066(2) 0.088(3) 0.055(2) 0.030(2) 0.0117(19) 0.007(2)
C9 0.0472(18) 0.064(2) 0.050(2) 0.0040(17) 0.0092(15) -0.0016(16)
C10 0.069(2) 0.057(2) 0.068(3) -0.0086(18) 0.0014(19) 0.0005(18)
C11 0.087(3) 0.068(3) 0.082(3) 0.006(2) 0.012(2) -0.020(2)
C12 0.103(4) 0.223(7) 0.041(3) 0.027(3) -0.011(2) -0.014(4)
C13 0.0406(16) 0.077(2) 0.0312(16) -0.0027(17) -0.0046(13) 0.0076(16)
C14 0.0453(18) 0.085(3) 0.0415(19) 0.0112(19) -0.0026(15) 0.0107(18)
C15 0.052(2) 0.133(4) 0.045(2) 0.020(3) 0.0040(17) 0.016(2)
C16 0.063(3) 0.154(5) 0.037(2) -0.013(3) -0.0029(19) 0.033(3)
C17 0.081(3) 0.117(4) 0.057(3) -0.033(3) -0.020(2) 0.022(3)
C18 0.063(2) 0.094(3) 0.044(2) -0.015(2) -0.0139(17) 0.004(2)
C19 0.075(3) 0.085(3) 0.073(3) 0.022(2) -0.002(2) 0.001(2)
C20 0.109(4) 0.104(4) 0.083(3) -0.015(3) -0.024(3) -0.038(3)
C21 0.101(4) 0.266(9) 0.040(3) -0.024(3) 0.005(2) 0.046(4)
C22 0.0454(16) 0.0368(15) 0.0303(15) 0.0003(12) -0.0044(12) 0.0015(13)
C23 0.0578(19) 0.0366(16) 0.051(2) 0.0001(14) -0.0057(15) 0.0082(15)
C24 0.077(2) 0.0349(17) 0.062(2) 0.0027(16) -0.0052(18) -0.0061(17)
C25 0.059(2) 0.0451(19) 0.071(2) 0.0071(17) -0.0040(18) -0.0157(17)
C26 0.0466(17) 0.0474(18) 0.050(2) 0.0059(15) -0.0023(14) -0.0048(14)
C27 0.0395(15) 0.0346(15) 0.0294(15) 0.0033(12) -0.0037(12) -0.0005(12)
C28 0.0344(14) 0.0397(15) 0.0339(16) 0.0004(13) -0.0001(12) 0.0048(13)
C29 0.0438(16) 0.0268(14) 0.0489(18) -0.0010(13) 0.0007(13) 0.0015(12)
C30 0.068(2) 0.0375(16) 0.052(2) 0.0042(15) 0.0065(16) 0.0044(15)
C31 0.094(3) 0.042(2) 0.073(3) 0.0118(19) 0.006(2) 0.0086(19)
C32 0.105(3) 0.039(2) 0.090(3) 0.000(2) 0.012(3) 0.023(2)
C33 0.103(3) 0.049(2) 0.072(3) -0.014(2) 0.017(2) 0.020(2)
C34 0.062(2) 0.0428(18) 0.051(2) -0.0080(15) 0.0046(16) 0.0057(15)
C35 0.123(4) 0.056(2) 0.053(2) 0.0171(19) 0.016(2) 0.023(2)
C36 0.082(3) 0.171(6) 0.082(4) 0.021(4) 0.016(3) 0.000(3)
C37 0.135(5) 0.149(5) 0.084(4) -0.039(3) 0.027(3) -0.055(4)
C38 0.090(3) 0.061(2) 0.045(2) -0.0085(17) 0.0061(19) 0.016(2)
C39 0.232(8) 0.130(5) 0.067(4) -0.009(3) -0.044(4) -0.019(5)
C40 0.112(4) 0.166(6) 0.100(4) 0.061(4) 0.035(3) 0.027(4)

loop_
_atom_type_symbol
_atom_type_description
_atom_type_scat_dispersion_real
_atom_type_scat_dispersion_imag
_atom_type_scat_source
C C 0.0033 0.0016 'International Tables Vol C Tables 4.2.6.8 and 6.1.1.4'
H H 0.0000 0.0000 'International Tables Vol C Tables 4.2.6.8 and 6.1.1.4'
N N 0.0061 0.0033 'International Tables Vol C Tables 4.2.6.8 and 6.1.1.4'
O O 0.0106 0.0060 'International Tables Vol C Tables 4.2.6.8 and 6.1.1.4'
Cl Cl 0.1484 0.1585 'International Tables Vol C Tables 4.2.6.8 and 6.1.1.4'
Pd Pd -0.9988 1.0072 'International Tables Vol C Tables 4.2.6.8 and 6.1.1.4'

loop_
_geom_angle_atom_site_label_1
_geom_angle_atom_site_label_2
_geom_angle_atom_site_label_3
_geom_angle
C1 Pd1 O1 86.52(10)
C1 Pd1 N3 178.21(10)
O1 Pd1 N3 91.87(9)
C1 Pd1 Cl1 89.40(9)
O1 Pd1 Cl1 174.64(7)
N3 Pd1 Cl1 92.26(7)
C22 O1 Pd1 126.19(18)
C1 N1 C2 110.3(2)
C1 N1 C4 126.1(2)
C2 N1 C4 123.6(2)
C1 N2 C3 110.9(3)
C1 N2 C13 124.7(2)
C3 N2 C13 124.3(3)
C28 N3 C29 115.1(2)
C28 N3 Pd1 122.87(19)
C29 N3 Pd1 121.96(18)
N2 C1 N1 104.7(2)
N2 C1 Pd1 128.0(2)
N1 C1 Pd1 127.2(2)
C3 C2 N1 107.2(3)
C2 C3 N2 106.8(3)
C5 C4 C9 122.4(3)
C5 C4 N1 118.7(3)
C9 C4 N1 118.8(3)
C6 C5 C4 117.6(3)
C6 C5 C10 121.0(3)
C4 C5 C10 121.3(3)
C7 C6 C5 122.5(4)
C6 C7 C8 118.5(3)
C6 C7 C12 121.9(4)
C8 C7 C12 119.5(4)
C7 C8 C9 121.8(4)
C4 C9 C8 117.1(3)
C4 C9 C11 122.4(3)
C8 C9 C11 120.5(3)
C14 C13 C18 123.0(3)
C14 C13 N2 118.8(3)
C18 C13 N2 118.2(3)
C13 C14 C15 117.0(4)
C13 C14 C19 121.3(3)
C15 C14 C19 121.6(4)
C16 C15 C14 122.3(4)
C15 C16 C17 118.6(4)
C15 C16 C21 121.7(5)
C17 C16 C21 119.7(5)
C18 C17 C16 122.4(4)
C17 C18 C13 116.6(4)
C17 C18 C20 121.4(4)
C13 C18 C20 122.0(3)
O1 C22 C27 125.4(3)
O1 C22 C23 117.2(3)
C27 C22 C23 117.4(3)
C24 C23 C22 121.1(3)
C23 C24 C25 121.6(3)
C26 C25 C24 118.7(3)
C25 C26 C27 121.8(3)
C26 C27 C22 119.4(3)
C26 C27 C28 116.6(3)
C22 C27 C28 124.0(2)
N3 C28 C27 128.4(3)
C34 C29 C30 123.0(3)
C34 C29 N3 118.4(3)
C30 C29 N3 118.6(3)
C29 C30 C31 116.8(3)
C29 C30 C35 123.1(3)
C31 C30 C35 120.1(3)
C32 C31 C30 121.5(4)
C33 C32 C31 119.9(3)
C32 C33 C34 121.6(4)
C29 C34 C33 116.9(3)
C29 C34 C38 122.3(3)
C33 C34 C38 120.7(3)
C37 C35 C30 111.8(4)
C37 C35 C36 108.9(4)
C30 C35 C36 111.2(4)
C40 C38 C39 111.6(4)
C40 C38 C34 112.0(3)
C39 C38 C34 111.2(4)

loop_
_geom_bond_atom_site_label_1
_geom_bond_atom_site_label_2
_geom_bond_distance
Pd1 C1 1.979(3)
Pd1 O1 1.996(2)
Pd1 N3 2.054(2)
Pd1 Cl1 2.2545(10)
O1 C22 1.310(4)
N1 C1 1.355(4)
N1 C2 1.386(4)
N1 C4 1.442(4)
N2 C1 1.348(4)
N2 C3 1.383(4)
N2 C13 1.443(4)
N3 C28 1.289(4)
N3 C29 1.449(4)
C2 C3 1.330(5)
C4 C5 1.386(4)
C4 C9 1.388(5)
C5 C6 1.384(5)
C5 C10 1.495(5)
C6 C7 1.363(5)
C7 C8 1.386(6)
C7 C12 1.517(5)
C8 C9 1.397(5)
C9 C11 1.505(5)
C13 C14 1.388(5)
C13 C18 1.389(5)
C14 C15 1.388(5)
C14 C19 1.503(5)
C15 C16 1.365(6)
C16 C17 1.378(7)
C16 C21 1.518(6)
C17 C18 1.388(6)
C18 C20 1.500(6)
C22 C27 1.410(4)
C22 C23 1.415(4)
C23 C24 1.364(5)
C24 C25 1.386(5)
C25 C26 1.361(4)
C26 C27 1.411(4)
C27 C28 1.427(4)
C29 C34 1.389(4)
C29 C30 1.389(4)
C30 C31 1.390(4)
C30 C35 1.518(5)
C31 C32 1.370(5)
C32 C33 1.363(5)
C33 C34 1.390(4)
C34 C38 1.514(5)
C35 C37 1.512(7)
C35 C36 1.528(6)
C38 C40 1.508(6)
C38 C39 1.515(6)
